data_2235952
loop_
_publ_author_name
'Drake, Brenton L.'
'Morris, J. Larry'
'McLaughlin, Mark L.'
'Fronczek, Frank R.'
'Watkins, Steven F.'

_publ_section_title
;
 Tetramethyl anthracene-2,3,6,7-tetracarboxylate--tetramethyl
 9,10-dihydro-9,10-dioxoanthracene-2,3,6,7-tetracarboxylate (1/1)
;
_journal_coeditor_code PV2569
_journal_issue 8
_journal_name_full 'Acta Crystallographica Section E'
_journal_page_first o2540
_journal_page_last o2541
_journal_paper_doi 10.1107/S1600536812032424
_journal_volume 68
_journal_year 2012
_chemical_formula_iupac 'C22 H16 O10, C22 H18 O8'
_chemical_formula_moiety 'C22 H16 O10, C22 H18 O8'
_chemical_formula_sum 'C44 H34 O18'
_chemical_formula_weight 850.71
_chemical_name_systematic
;
Tetramethyl anthracene-2,3,6,7-tetracarboxylate--
tetramethyl 9,10-dihydro-9,10-dioxoanthracene-2,3,6,7-tetracarboxylate (1/1)
;
_space_group_IT_number 2
_symmetry_cell_setting triclinic
_symmetry_space_group_name_Hall '-P 1'
_symmetry_space_group_name_H-M 'P -1'
_atom_sites_solution_hydrogens geom
_atom_sites_solution_primary direct
_atom_sites_solution_secondary difmap
_audit_creation_method 'WinGX routine CIF_UPDATE'
_cell_angle_alpha 86.281(2)
_cell_angle_beta 81.514(2)
_cell_angle_gamma 81.705(2)
_cell_formula_units_Z 1
_cell_length_a 8.2110(3)
_cell_length_b 9.5965(3)
_cell_length_c 12.0886(5)
_cell_measurement_pressure 101.3
_cell_measurement_reflns_used 6290
_cell_measurement_temperature 90.0(5)
_cell_measurement_theta_max 33.142
_cell_measurement_theta_min 2.546
_cell_volume 931.33(6)
_computing_cell_refinement 'SCALEPACK (Otwinowski & Minor, 1997)'
_computing_data_collection 'COLLECT (Nonius, 2000)'
_computing_data_reduction 'DENZO and SCALEPACK (Otwinowski & Minor, 1997)'
_computing_molecular_graphics 'ORTEP-3 for Windows (Farrugia, 1997)'
_computing_publication_material 'WinGX (Farrugia, 1999)'
_computing_structure_refinement 'SHELXL97 (Sheldrick, 2008)'
_computing_structure_solution 'SHELXS97 (Sheldrick, 2008)'
_diffrn_ambient_temperature 90.0(5)
_diffrn_detector_area_resol_mean 9
_diffrn_measured_fraction_theta_full 0.999
_diffrn_measured_fraction_theta_max 0.994
_diffrn_measurement_device '95mm CCD camera on \k-goniostat'
_diffrn_measurement_device_type 'Nonius KappaCCD'
_diffrn_measurement_method 'CCD rotation images, thick slices'
_diffrn_radiation_monochromator 'horizonally mounted graphite crystal'
_diffrn_radiation_source 'sealed tube'
_diffrn_radiation_type MoK\a
_diffrn_radiation_wavelength 0.71073
_diffrn_reflns_av_R_equivalents 0.0302
_diffrn_reflns_limit_h_max 12
_diffrn_reflns_limit_h_min -11
_diffrn_reflns_limit_k_max 14
_diffrn_reflns_limit_k_min -14
_diffrn_reflns_limit_l_max 18
_diffrn_reflns_limit_l_min -18
_diffrn_reflns_number 12654
_diffrn_reflns_theta_full 25
_diffrn_reflns_theta_max 33.12
_diffrn_reflns_theta_min 2.68
_exptl_absorpt_coefficient_mu 0.119
_exptl_absorpt_correction_T_max 0.9835
_exptl_absorpt_correction_T_min 0.9538
_exptl_absorpt_correction_type multi-scan
_exptl_absorpt_process_details '(SCALEPACK; Otwinowski & Minor, 1997)'
_exptl_crystal_colour yellow
_exptl_crystal_density_diffrn 1.517
_exptl_crystal_density_method 'not measured'
_exptl_crystal_description plate
_exptl_crystal_F_000 442
_exptl_crystal_size_max 0.40
_exptl_crystal_size_mid 0.24
_exptl_crystal_size_min 0.14
_refine_diff_density_max 0.453
_refine_diff_density_min -0.303
_refine_ls_extinction_method none
_refine_ls_goodness_of_fit_ref 1.03
_refine_ls_hydrogen_treatment constr
_refine_ls_matrix_type full
_refine_ls_number_constraints 3
_refine_ls_number_parameters 326
_refine_ls_number_reflns 7048
_refine_ls_number_restraints 0
_refine_ls_restrained_S_all 1.03
_refine_ls_R_factor_gt 0.0519
_refine_ls_shift/su_max 0.001
_refine_ls_structure_factor_coef Fsqd
_refine_ls_weighting_details 'calc w=1/[\s^2^(Fo^2^)+(0.0865P)^2^] where P=(Fo^2^+2Fc^2^)/3'
_refine_ls_weighting_scheme calc
_refine_ls_wR_factor_ref 0.1538
_reflns_number_gt 4579
_reflns_number_total 7048
_reflns_threshold_expression I>2\s(I)
_cod_data_source_file pv2569.cif
_cod_data_source_block I
_cod_original_cell_volume 931.34(6)
_cod_database_code 2235952
_cod_database_fobs_code 2235952

loop_
_symmetry_equiv_pos_as_xyz
'x, y, z'
'-x, -y, -z'

loop_
_atom_site_type_symbol
_atom_site_label
_atom_site_fract_x
_atom_site_fract_y
_atom_site_fract_z
_atom_site_U_iso_or_equiv
_atom_site_adp_type
_atom_site_calc_flag
_atom_site_refinement_flags
_atom_site_occupancy
_atom_site_disorder_assembly
_atom_site_disorder_group
C C1 0.17551(13) -0.04598(11) 0.45522(9) 0.0160(2) Uani d . 1 . .
C C2 0.03630(13) -0.08672(11) 0.40307(9) 0.0146(2) Uani d . 1 B .
C C3 0.07556(13) -0.17164(11) 0.31043(9) 0.0165(2) Uani d . 1 . .
H H3 0.1885 -0.198 0.28 0.02 Uiso calc R 1 . .
C C4 -0.05059(14) -0.21760(12) 0.26265(10) 0.0185(2) Uani d . 1 A .
C C5 -0.21709(14) -0.17679(13) 0.30674(11) 0.0231(3) Uani d . 1 . .
C C6 -0.25640(14) -0.08911(13) 0.39726(11) 0.0228(3) Uani d . 1 B .
H H6 -0.3694 -0.0592 0.4256 0.027 Uiso calc R 1 . .
C C7 -0.12956(13) -0.04518(11) 0.44636(9) 0.0160(2) Uani d . 1 . .
C C8 -0.00953(15) -0.31246(14) 0.16572(11) 0.0256(3) Uani d . 1 . .
O O2A -0.1090(3) -0.3944(3) 0.1466(2) 0.0274(4) Uani d P 0.510(3) A 1
O O2B -0.1136(3) -0.3369(3) 0.1098(2) 0.0274(4) Uani d P 0.490(3) A 2
C C9 0.20164(16) -0.42773(13) 0.03751(11) 0.0258(3) Uani d . 1 . .
H H9A 0.1959 -0.5242 0.0682 0.039 Uiso calc R 1 A .
H H9B 0.316 -0.4188 0.0039 0.039 Uiso calc R 1 . .
H H9C 0.1277 -0.4063 -0.0198 0.039 Uiso calc R 1 . .
C C10A -0.3594(5) -0.2057(4) 0.2470(3) 0.0179(7) Uani d P 0.490(3) B 3
O O4A -0.4377(3) -0.1268(3) 0.18701(17) 0.0208(5) Uani d P 0.490(3) B 3
O O5A -0.3849(4) -0.3372(3) 0.2787(3) 0.0264(5) Uani d P 0.490(3) B 3
C C11A -0.4895(4) -0.3982(3) 0.2144(3) 0.0336(8) Uani d P 0.490(3) B 3
H H11A -0.6012 -0.3958 0.2568 0.05 Uiso calc PR 0.490(3) B 3
H H11B -0.4424 -0.496 0.1996 0.05 Uiso calc PR 0.490(3) B 3
H H11C -0.496 -0.344 0.1433 0.05 Uiso calc PR 0.490(3) B 3
C C10B -0.3558(5) -0.2516(4) 0.2748(4) 0.0188(7) Uani d P 0.510(3) B 4
O O4B -0.4236(3) -0.3413(3) 0.3294(2) 0.0263(5) Uani d P 0.510(3) B 4
O O5B -0.3920(3) -0.1937(3) 0.17661(18) 0.0219(5) Uani d P 0.510(3) B 4
C C11B -0.4997(3) -0.2659(3) 0.1233(2) 0.0274(6) Uani d P 0.510(3) B 4
H H11D -0.5511 -0.3327 0.1774 0.041 Uiso calc PR 0.510(3) B 4
H H11E -0.4345 -0.317 0.0602 0.041 Uiso calc PR 0.510(3) B 4
H H11F -0.5866 -0.197 0.0959 0.041 Uiso calc PR 0.510(3) B 4
O O1 0.31995(10) -0.08674(9) 0.41989(8) 0.0246(2) Uani d . 1 . .
O O3 0.15036(10) -0.32984(9) 0.12660(7) 0.02195(19) Uani d . 1 A .
C C12 -0.16785(13) 0.04142(11) 0.04459(9) 0.0160(2) Uani d . 1 . .
H H12 -0.2806 0.0698 0.0743 0.019 Uiso calc R 1 . .
C C13 -0.12949(13) -0.04723(11) -0.04583(9) 0.0151(2) Uani d . 1 . .
C C14 -0.25614(13) -0.09921(12) -0.09405(10) 0.0178(2) Uani d . 1 . .
H H14 -0.3693 -0.0725 -0.0644 0.021 Uiso calc R 1 . .
C C15 -0.21832(13) -0.18678(12) -0.18222(9) 0.0163(2) Uani d . 1 . .
C C16 -0.04783(13) -0.22772(11) -0.22822(9) 0.0147(2) Uani d . 1 . .
C C17 0.07649(13) -0.17920(11) -0.18403(9) 0.0155(2) Uani d . 1 . .
H H17 0.1889 -0.2062 -0.2154 0.019 Uiso calc R 1 . .
C C18 0.04030(13) -0.08847(11) -0.09143(9) 0.0145(2) Uani d . 1 . .
C C19 -0.36209(14) -0.23079(12) -0.22755(10) 0.0192(2) Uani d . 1 . .
C C20 -0.46657(16) -0.28536(17) -0.38791(12) 0.0338(3) Uani d . 1 . .
H H20A -0.4857 -0.3776 -0.3528 0.051 Uiso calc R 1 . .
H H20B -0.4317 -0.2946 -0.4685 0.051 Uiso calc R 1 . .
H H20C -0.5695 -0.2192 -0.3756 0.051 Uiso calc R 1 . .
C C21 -0.00127(13) -0.33641(12) -0.31496(9) 0.0167(2) Uani d . 1 . .
C C22 0.19237(15) -0.41180(12) -0.47134(10) 0.0221(2) Uani d . 1 . .
H H22A 0.2222 -0.5027 -0.4325 0.033 Uiso calc R 1 . .
H H22B 0.2911 -0.3838 -0.5185 0.033 Uiso calc R 1 . .
H H22C 0.1069 -0.4203 -0.5183 0.033 Uiso calc R 1 . .
O O6 -0.48764(10) -0.25750(10) -0.16986(8) 0.0285(2) Uani d . 1 . .
O O7 -0.33807(10) -0.23321(10) -0.33907(7) 0.0266(2) Uani d . 1 . .
O O8 -0.06719(12) -0.44073(9) -0.31555(8) 0.0276(2) Uani d . 1 . .
O O9 0.12862(9) -0.30601(8) -0.38957(7) 0.01791(17) Uani d . 1 . .

loop_
_atom_site_aniso_label
_atom_site_aniso_U_11
_atom_site_aniso_U_22
_atom_site_aniso_U_33
_atom_site_aniso_U_12
_atom_site_aniso_U_13
_atom_site_aniso_U_23
C1 0.0173(5) 0.0168(5) 0.0150(5) -0.0030(4) -0.0027(4) -0.0062(4)
C2 0.0171(5) 0.0146(5) 0.0131(5) -0.0021(4) -0.0038(4) -0.0047(4)
C3 0.0179(5) 0.0170(5) 0.0150(5) 0.0007(4) -0.0041(4) -0.0058(4)
C4 0.0210(5) 0.0191(5) 0.0164(5) -0.0013(4) -0.0041(4) -0.0086(4)
C5 0.0193(5) 0.0290(6) 0.0238(6) -0.0032(4) -0.0061(4) -0.0145(5)
C6 0.0173(5) 0.0296(6) 0.0235(6) -0.0025(4) -0.0039(4) -0.0153(5)
C7 0.0178(5) 0.0155(5) 0.0157(5) -0.0017(4) -0.0032(4) -0.0069(4)
C8 0.0228(6) 0.0311(6) 0.0244(6) 0.0008(5) -0.0061(5) -0.0164(5)
O2A 0.0273(6) 0.0296(11) 0.0287(12) -0.0019(9) -0.0094(8) -0.0177(7)
O2B 0.0273(6) 0.0296(11) 0.0287(12) -0.0019(9) -0.0094(8) -0.0177(7)
C9 0.0321(6) 0.0267(6) 0.0190(6) -0.0009(5) -0.0019(5) -0.0130(5)
C10A 0.0212(13) 0.0160(17) 0.018(2) -0.0030(14) -0.0031(13) -0.0074(12)
O4A 0.0196(9) 0.0201(11) 0.0237(10) -0.0005(8) -0.0080(7) -0.0024(8)
O5A 0.0400(15) 0.0175(10) 0.0285(14) -0.0119(9) -0.0197(12) 0.0009(10)
C11A 0.0434(17) 0.0230(13) 0.0428(18) -0.0121(11) -0.0256(14) -0.0032(12)
C10B 0.0191(12) 0.022(2) 0.0170(18) -0.0014(15) -0.0046(12) -0.0077(13)
O4B 0.0326(11) 0.0298(11) 0.0209(12) -0.0155(8) -0.0054(10) -0.0043(10)
O5B 0.0216(10) 0.0268(12) 0.0208(10) -0.0071(9) -0.0112(7) -0.0003(8)
C11B 0.0249(12) 0.0382(14) 0.0236(13) -0.0110(10) -0.0096(10) -0.0052(10)
O1 0.0178(4) 0.0311(5) 0.0257(5) -0.0031(3) -0.0004(3) -0.0152(4)
O3 0.0260(4) 0.0240(4) 0.0168(4) -0.0049(3) 0.0000(3) -0.0115(3)
C12 0.0122(5) 0.0204(5) 0.0159(5) -0.0019(4) -0.0008(4) -0.0067(4)
C13 0.0145(5) 0.0173(5) 0.0140(5) -0.0025(4) -0.0014(4) -0.0053(4)
C14 0.0144(5) 0.0226(5) 0.0174(5) -0.0038(4) -0.0014(4) -0.0076(4)
C15 0.0156(5) 0.0192(5) 0.0153(5) -0.0047(4) -0.0016(4) -0.0051(4)
C16 0.0172(5) 0.0152(5) 0.0120(5) -0.0029(4) -0.0009(4) -0.0039(4)
C17 0.0146(5) 0.0178(5) 0.0140(5) -0.0019(4) -0.0008(4) -0.0046(4)
C18 0.0146(5) 0.0167(5) 0.0129(5) -0.0028(4) -0.0016(4) -0.0046(4)
C19 0.0170(5) 0.0224(5) 0.0196(6) -0.0032(4) -0.0029(4) -0.0098(4)
C20 0.0235(6) 0.0548(9) 0.0280(7) -0.0077(6) -0.0098(5) -0.0189(6)
C21 0.0187(5) 0.0183(5) 0.0137(5) -0.0024(4) -0.0030(4) -0.0041(4)
C22 0.0260(6) 0.0225(5) 0.0171(6) -0.0007(4) 0.0006(4) -0.0104(4)
O6 0.0196(4) 0.0419(5) 0.0265(5) -0.0119(4) 0.0014(3) -0.0144(4)
O7 0.0222(4) 0.0437(5) 0.0180(4) -0.0107(4) -0.0054(3) -0.0107(4)
O8 0.0393(5) 0.0219(4) 0.0228(5) -0.0140(4) 0.0054(4) -0.0093(3)
O9 0.0181(4) 0.0202(4) 0.0160(4) -0.0039(3) 0.0007(3) -0.0089(3)

loop_
_atom_type_symbol
_atom_type_description
_atom_type_scat_dispersion_real
_atom_type_scat_dispersion_imag
_atom_type_scat_source
C C 0.0033 0.0016 'International Tables Vol C Tables 4.2.6.8 and 6.1.1.4'
H H 0 0 'International Tables Vol C Tables 4.2.6.8 and 6.1.1.4'
O O 0.0106 0.006 'International Tables Vol C Tables 4.2.6.8 and 6.1.1.4'

loop_
_geom_angle_atom_site_label_1
_geom_angle_atom_site_label_2
_geom_angle_atom_site_label_3
_geom_angle_site_symmetry_1
_geom_angle_site_symmetry_3
_geom_angle
O1 C1 C2 . . 121.43(9)
O1 C1 C7 . 2_556 121.49(9)
C2 C1 C7 . 2_556 117.08(9)
C7 C2 C3 . . 120.05(9)
C7 C2 C1 . . 121.57(9)
C3 C2 C1 . . 118.37(9)
C4 C3 C2 . . 120.16(10)
C4 C3 H3 . . 119.9
C2 C3 H3 . . 119.9
C3 C4 C5 . . 119.74(10)
C3 C4 C8 . . 120.53(10)
C5 C4 C8 . . 119.72(10)
C6 C5 C4 . . 120.10(10)
C6 C5 C10A . . 117.66(17)
C4 C5 C10A . . 121.49(17)
C6 C5 C10B . . 117.84(17)
C4 C5 C10B . . 120.72(16)
C5 C6 C7 . . 120.05(10)
C5 C6 H6 . . 120
C7 C6 H6 . . 120
C2 C7 C6 . . 119.86(10)
C2 C7 C1 . 2_556 121.33(9)
C6 C7 C1 . 2_556 118.81(9)
O2B C8 O3 . . 121.61(16)
O2A C8 O3 . . 123.52(14)
O2B C8 C4 . . 122.73(15)
O2A C8 C4 . . 121.19(15)
O3 C8 C4 . . 112.55(9)
O3 C9 H9A . . 109.5
O3 C9 H9B . . 109.5
H9A C9 H9B . . 109.5
O3 C9 H9C . . 109.5
H9A C9 H9C . . 109.5
H9B C9 H9C . . 109.5
O4A C10A O5A . . 126.1(4)
O4A C10A C5 . . 128.3(3)
O5A C10A C5 . . 105.6(3)
C10A O5A C11A . . 115.2(3)
O4B C10B O5B . . 126.2(3)
O4B C10B C5 . . 126.9(3)
O5B C10B C5 . . 106.9(3)
C10B O5B C11B . . 115.1(2)
C8 O3 C9 . . 115.83(9)
C13 C12 C18 . 2 120.19(10)
C13 C12 H12 . . 119.9
C18 C12 H12 2 . 119.9
C12 C13 C14 . . 121.62(9)
C12 C13 C18 . . 119.87(9)
C14 C13 C18 . . 118.51(9)
C15 C14 C13 . . 121.55(10)
C15 C14 H14 . . 119.2
C13 C14 H14 . . 119.2
C14 C15 C16 . . 119.90(9)
C14 C15 C19 . . 116.52(10)
C16 C15 C19 . . 123.55(9)
C17 C16 C15 . . 119.93(9)
C17 C16 C21 . . 118.53(9)
C15 C16 C21 . . 121.13(9)
C16 C17 C18 . . 121.24(10)
C16 C17 H17 . . 119.4
C18 C17 H17 . . 119.4
C12 C18 C13 2 . 119.93(9)
C12 C18 C17 2 . 121.20(10)
C13 C18 C17 . . 118.86(9)
O6 C19 O7 . . 123.75(10)
O6 C19 C15 . . 123.71(11)
O7 C19 C15 . . 112.51(10)
O7 C20 H20A . . 109.5
O7 C20 H20B . . 109.5
H20A C20 H20B . . 109.5
O7 C20 H20C . . 109.5
H20A C20 H20C . . 109.5
H20B C20 H20C . . 109.5
O8 C21 O9 . . 124.17(10)
O8 C21 C16 . . 124.51(10)
O9 C21 C16 . . 111.26(9)
O9 C22 H22A . . 109.5
O9 C22 H22B . . 109.5
H22A C22 H22B . . 109.5
O9 C22 H22C . . 109.5
H22A C22 H22C . . 109.5
H22B C22 H22C . . 109.5
C19 O7 C20 . . 115.38(10)
C21 O9 C22 . . 115.34(8)

loop_
_geom_bond_atom_site_label_1
_geom_bond_atom_site_label_2
_geom_bond_site_symmetry_2
_geom_bond_distance
C1 O1 . 1.2166(13)
C1 C2 . 1.4934(14)
C1 C7 2_556 1.4935(14)
C2 C7 . 1.3956(15)
C2 C3 . 1.3994(14)
C3 C4 . 1.3938(15)
C3 H3 . 0.95
C4 C5 . 1.4015(16)
C4 C8 . 1.4995(15)
C5 C6 . 1.3951(16)
C5 C10A . 1.527(4)
C5 C10B . 1.537(4)
C6 C7 . 1.3987(15)
C6 H6 . 0.95
C7 C1 2_556 1.4935(14)
C8 O2B . 1.221(3)
C8 O2A . 1.267(3)
C8 O3 . 1.3187(14)
C9 O3 . 1.4501(13)
C9 H9A . 0.98
C9 H9B . 0.98
C9 H9C . 0.98
C10A O4A . 1.199(4)
C10A O5A . 1.331(4)
O5A C11A . 1.444(3)
C11A H11A . 0.98
C11A H11B . 0.98
C11A H11C . 0.98
C10B O4B . 1.201(4)
C10B O5B . 1.333(4)
O5B C11B . 1.442(3)
C11B H11D . 0.98
C11B H11E . 0.98
C11B H11F . 0.98
C12 C13 . 1.3998(14)
C12 C18 2 1.4021(14)
C12 H12 . 0.95
C13 C14 . 1.4270(14)
C13 C18 . 1.4305(15)
C14 C15 . 1.3718(15)
C14 H14 . 0.95
C15 C16 . 1.4364(15)
C15 C19 . 1.4957(15)
C16 C17 . 1.3691(14)
C16 C21 . 1.4974(14)
C17 C18 . 1.4329(14)
C17 H17 . 0.95
C18 C12 2 1.4021(14)
C19 O6 . 1.2064(14)
C19 O7 . 1.3346(15)
C20 O7 . 1.4446(13)
C20 H20A . 0.98
C20 H20B . 0.98
C20 H20C . 0.98
C21 O8 . 1.2056(13)
C21 O9 . 1.3445(13)
C22 O9 . 1.4512(13)
C22 H22A . 0.98
C22 H22B . 0.98
C22 H22C . 0.98

loop_
_geom_torsion_atom_site_label_1
_geom_torsion_atom_site_label_2
_geom_torsion_atom_site_label_3
_geom_torsion_atom_site_label_4
_geom_torsion_site_symmetry_1
_geom_torsion_site_symmetry_4
_geom_torsion
O1 C1 C2 C7 . . 177.20(11)
C7 C1 C2 C7 2_556 . -1.92(18)
O1 C1 C2 C3 . . -1.13(17)
C7 C1 C2 C3 2_556 . 179.75(10)
C7 C2 C3 C4 . . -1.43(17)
C1 C2 C3 C4 . . 176.91(10)
C2 C3 C4 C5 . . 0.90(18)
C2 C3 C4 C8 . . -178.00(11)
C3 C4 C5 C6 . . 0.8(2)
C8 C4 C5 C6 . . 179.69(12)
C3 C4 C5 C10A . . 170.7(2)
C8 C4 C5 C10A . . -10.4(3)
C3 C4 C5 C10B . . -165.8(2)
C8 C4 C5 C10B . . 13.2(3)
C4 C5 C6 C7 . . -1.9(2)
C10A C5 C6 C7 . . -172.2(2)
C10B C5 C6 C7 . . 165.0(2)
C3 C2 C7 C6 . . 0.28(17)
C1 C2 C7 C6 . . -178.01(11)
C3 C2 C7 C1 . 2_556 -179.70(10)
C1 C2 C7 C1 . 2_556 2.00(18)
C5 C6 C7 C2 . . 1.40(19)
C5 C6 C7 C1 . 2_556 -178.62(12)
C3 C4 C8 O2B . . -167.8(2)
C5 C4 C8 O2B . . 13.3(3)
C3 C4 C8 O2A . . 154.37(19)
C5 C4 C8 O2A . . -24.5(2)
C3 C4 C8 O3 . . -7.51(18)
C5 C4 C8 O3 . . 173.58(12)
C6 C5 C10A O4A . . 71.8(4)
C4 C5 C10A O4A . . -98.4(4)
C10B C5 C10A O4A . . 167.6(11)
C6 C5 C10A O5A . . -105.8(3)
C4 C5 C10A O5A . . 84.1(3)
C10B C5 C10A O5A . . -9.9(6)
O4A C10A O5A C11A . . 15.1(6)
C5 C10A O5A C11A . . -167.3(3)
C6 C5 C10B O4B . . -66.5(4)
C4 C5 C10B O4B . . 100.4(4)
C10A C5 C10B O4B . . -161.3(11)
C6 C5 C10B O5B . . 110.9(3)
C4 C5 C10B O5B . . -82.3(3)
C10A C5 C10B O5B . . 16.0(6)
O4B C10B O5B C11B . . -12.7(5)
C5 C10B O5B C11B . . 169.9(2)
O2B C8 O3 C9 . . -23.4(2)
O2A C8 O3 C9 . . 14.7(2)
C4 C8 O3 C9 . . 176.06(10)
C18 C12 C13 C14 2 . 178.77(11)
C18 C12 C13 C18 2 . -0.79(18)
C12 C13 C14 C15 . . -179.59(11)
C18 C13 C14 C15 . . -0.04(17)
C13 C14 C15 C16 . . -0.19(18)
C13 C14 C15 C19 . . -178.28(10)
C14 C15 C16 C17 . . -0.04(17)
C19 C15 C16 C17 . . 177.91(11)
C14 C15 C16 C21 . . 172.59(11)
C19 C15 C16 C21 . . -9.46(17)
C15 C16 C17 C18 . . 0.50(17)
C21 C16 C17 C18 . . -172.32(10)
C12 C13 C18 C12 . 2 0.79(18)
C14 C13 C18 C12 . 2 -178.78(10)
C12 C13 C18 C17 . . -179.96(10)
C14 C13 C18 C17 . . 0.48(16)
C16 C17 C18 C12 . 2 178.53(11)
C16 C17 C18 C13 . . -0.72(17)
C14 C15 C19 O6 . . -37.99(17)
C16 C15 C19 O6 . . 143.99(13)
C14 C15 C19 O7 . . 140.16(11)
C16 C15 C19 O7 . . -37.85(16)
C17 C16 C21 O8 . . 134.54(13)
C15 C16 C21 O8 . . -38.19(17)
C17 C16 C21 O9 . . -42.72(14)
C15 C16 C21 O9 . . 144.55(11)
O6 C19 O7 C20 . . -6.45(18)
C15 C19 O7 C20 . . 175.39(10)
O8 C21 O9 C22 . . -2.47(17)
C16 C21 O9 C22 . . 174.80(9)
